data_4301642
loop_
_publ_author_name
'Guiyan Liu'
'Bin Wu'
'Jianzheng Zhang'
'Xiaoli Wang'
'Mingbo Shao'
'Jianhui Wang'

_publ_section_title
;
Controlled Reversible Immobilization of Ru Carbene on Single-Walled Carbon
Nanotubes: A New Strategy for Green Catalytic Systems Based on a Solvent
Effect on \p-\p Interaction
;
_journal_name_full 'Inorganic Chemistry'
_journal_page_first 2383
_journal_page_last 2390
_journal_paper_doi 10.1021/ic801111h
_journal_volume 48
_journal_year 2009
_chemical_formula_moiety 'C52 H54 Cl2 N2 O3 Ru'
_chemical_formula_sum 'C50 H Cl2 N9 O2 Ru2'
_chemical_formula_weight 1032.64
_chemical_name_systematic
; 
 ? 
;
_space_group_IT_number 14
_symmetry_cell_setting monoclinic
_symmetry_space_group_name_Hall '-P 2ybc'
_symmetry_space_group_name_H-M 'P 1 21/c 1'
_atom_sites_solution_hydrogens geom
_atom_sites_solution_primary direct
_atom_sites_solution_secondary difmap
_audit_creation_method SHELXL-97
_cell_angle_alpha 90.00
_cell_angle_beta 97.846(4)
_cell_angle_gamma 90.00
_cell_formula_units_Z 4
_cell_length_a 11.270(3)
_cell_length_b 13.709(3)
_cell_length_c 30.786(8)
_cell_measurement_reflns_used 2788
_cell_measurement_temperature 273(2)
_cell_measurement_theta_max 20.14
_cell_measurement_theta_min 2.35
_cell_volume 4712(2)
_computing_cell_refinement 'Bruker SMART'
_computing_data_collection 'Bruker SMART'
_computing_data_reduction 'Bruker SAINT'
_computing_molecular_graphics 'Bruker SHELXTL'
_computing_publication_material 'Bruker SHELXTL'
_computing_structure_refinement 'SHELXL-97 (Sheldrick, 1997)'
_computing_structure_solution 'SHELXS-97 (Sheldrick, 1990)'
_diffrn_ambient_temperature 273(2)
_diffrn_measured_fraction_theta_full 0.991
_diffrn_measured_fraction_theta_max 0.991
_diffrn_measurement_device_type 'CCD area detector'
_diffrn_measurement_method 'phi and omega scans'
_diffrn_radiation_monochromator graphite
_diffrn_radiation_source 'fine-focus sealed tube'
_diffrn_radiation_type MoK\a
_diffrn_radiation_wavelength 0.71073
_diffrn_reflns_av_R_equivalents 0.0794
_diffrn_reflns_av_sigmaI/netI 0.1257
_diffrn_reflns_limit_h_max 14
_diffrn_reflns_limit_h_min -14
_diffrn_reflns_limit_k_max 16
_diffrn_reflns_limit_k_min -18
_diffrn_reflns_limit_l_max 40
_diffrn_reflns_limit_l_min -36
_diffrn_reflns_number 31331
_diffrn_reflns_theta_full 28.06
_diffrn_reflns_theta_max 28.06
_diffrn_reflns_theta_min 1.63
_exptl_absorpt_coefficient_mu 0.802
_exptl_absorpt_correction_T_max 0.8325
_exptl_absorpt_correction_T_min 0.7623
_exptl_absorpt_correction_type none
_exptl_crystal_colour Green
_exptl_crystal_density_diffrn 1.456
_exptl_crystal_density_meas 0
_exptl_crystal_density_method 'not measured'
_exptl_crystal_description Triangular
_exptl_crystal_F_000 2008
_exptl_crystal_size_max 0.27
_exptl_crystal_size_mid 0.25
_exptl_crystal_size_min 0.18
_refine_diff_density_max 2.115
_refine_diff_density_min -0.798
_refine_diff_density_rms 0.125
_refine_ls_extinction_method none
_refine_ls_goodness_of_fit_ref 0.966
_refine_ls_hydrogen_treatment mixed
_refine_ls_matrix_type full
_refine_ls_number_parameters 558
_refine_ls_number_reflns 11341
_refine_ls_number_restraints 0
_refine_ls_restrained_S_all 0.966
_refine_ls_R_factor_all 0.1596
_refine_ls_R_factor_gt 0.0666
_refine_ls_shift/su_max 0.046
_refine_ls_shift/su_mean 0.004
_refine_ls_structure_factor_coef Fsqd
_refine_ls_weighting_details 'calc w=1/[\s^2^(Fo^2^)+(0.1270P)^2^+0.0000P] where P=(Fo^2^+2Fc^2^)/3'
_refine_ls_weighting_scheme calc
_refine_ls_wR_factor_gt 0.1910
_refine_ls_wR_factor_ref 0.2337
_reflns_number_gt 5301
_reflns_number_total 11341
_reflns_threshold_expression >2sigma(I)
_cod_data_source_file ic801111h_si_001.cif
_cod_data_source_block 70509a_0m
_cod_depositor_comments
;
The following automatic conversions were performed:
'_symmetry_cell_setting' value 'Monoclinic' changed to 'monoclinic'
according to '/home/saulius/struct/CIF-dictionaries/cif_core.dic'
dictionary named 'cif_core.dic' version 2.4.1 from 2010-06-29.

Automatic conversion script
Id: cif_fix_enum 1527 2010-12-29 10:47:43Z saulius 
;
_cod_original_cell_volume 4712.1(19)
_cod_original_sg_symbol_H-M 'P 21/c'
_cod_database_code 4301642

loop_
_symmetry_equiv_pos_as_xyz
'x, y, z'
'-x, y+1/2, -z+1/2'
'-x, -y, -z'
'x, -y-1/2, z-1/2'

loop_
_atom_site_label
_atom_site_type_symbol
_atom_site_fract_x
_atom_site_fract_y
_atom_site_fract_z
_atom_site_U_iso_or_equiv
_atom_site_adp_type
_atom_site_occupancy
_atom_site_symmetry_multiplicity
_atom_site_calc_flag
_atom_site_refinement_flags
_atom_site_disorder_assembly
_atom_site_disorder_group
Ru Ru 0.98086(4) 0.75076(3) 0.162084(15) 0.03545(16) Uani 1 1 d . . .
Cl1 Cl 1.13283(14) 0.79857(12) 0.21749(6) 0.0517(4) Uani 1 1 d . . .
Cl2 Cl 0.88617(15) 0.68762(12) 0.09528(5) 0.0531(4) Uani 1 1 d . . .
O1 O 1.0488(4) 0.8700(3) 0.12245(14) 0.0469(11) Uani 1 1 d . . .
O2 O 0.7317(4) 1.2494(3) 0.10294(15) 0.0547(12) Uani 1 1 d . . .
O3 O 0.6230(6) 1.3553(4) 0.13512(18) 0.098(2) Uani 1 1 d . . .
O4 O 0.9354(4) 0.4100(3) 0.00112(12) 0.0517(12) Uani 1 1 d . . .
N1 N 1.0047(4) 0.5628(4) 0.20482(16) 0.0434(12) Uani 1 1 d . . .
N2 N 0.8485(4) 0.6318(3) 0.22533(17) 0.0455(13) Uani 1 1 d . . .
C1 C 0.9328(5) 0.6437(4) 0.19911(19) 0.0378(13) Uani 1 1 d . . .
C2 C 0.8557(7) 0.5366(5) 0.2481(3) 0.064(2) Uani 1 1 d . . .
H2A H 0.7855 0.4971 0.2387 0.077 Uiso 1 1 calc R . .
H2B H 0.8638 0.5451 0.2797 0.077 Uiso 1 1 calc R . .
C3 C 0.9655(6) 0.4920(5) 0.2346(3) 0.063(2) Uani 1 1 d . . .
H3A H 1.0263 0.4819 0.2597 0.075 Uiso 1 1 calc R . .
H3B H 0.9473 0.4300 0.2200 0.075 Uiso 1 1 calc R . .
C4 C 1.0953(5) 0.5409(4) 0.1779(2) 0.0442(15) Uani 1 1 d . . .
C5 C 1.2172(5) 0.5596(4) 0.1927(2) 0.0423(14) Uani 1 1 d . . .
C6 C 1.2976(6) 0.5423(5) 0.1634(2) 0.0492(16) Uani 1 1 d . . .
H6 H 1.3776 0.5582 0.1720 0.059 Uiso 1 1 calc R . .
C7 C 1.2667(6) 0.5036(5) 0.1229(2) 0.0522(17) Uani 1 1 d . . .
C8 C 1.1473(6) 0.4772(5) 0.1112(2) 0.0540(17) Uani 1 1 d . . .
H8 H 1.1251 0.4471 0.0843 0.065 Uiso 1 1 calc R . .
C9 C 1.0608(5) 0.4938(4) 0.1379(2) 0.0441(15) Uani 1 1 d . . .
C10 C 0.7510(5) 0.6965(4) 0.2315(2) 0.0384(14) Uani 1 1 d . . .
C11 C 0.6468(5) 0.6905(4) 0.2024(2) 0.0419(14) Uani 1 1 d . . .
C12 C 0.5512(5) 0.7503(5) 0.2103(2) 0.0522(16) Uani 1 1 d . . .
H12 H 0.4803 0.7489 0.1909 0.063 Uiso 1 1 calc R . .
C13 C 0.5601(6) 0.8120(5) 0.2468(2) 0.0512(17) Uani 1 1 d . . .
C14 C 0.6674(6) 0.8135(5) 0.2752(2) 0.0483(16) Uani 1 1 d . . .
H14 H 0.6740 0.8541 0.2996 0.058 Uiso 1 1 calc R . .
C15 C 0.7642(5) 0.7565(4) 0.2684(2) 0.0398(13) Uani 1 1 d . . .
C16 C 0.8777(6) 0.7606(5) 0.2993(2) 0.0622(19) Uani 1 1 d . . .
H16A H 0.8890 0.7001 0.3150 0.093 Uiso 1 1 calc R . .
H16B H 0.8737 0.8131 0.3196 0.093 Uiso 1 1 calc R . .
H16C H 0.9436 0.7713 0.2831 0.093 Uiso 1 1 calc R . .
C17 C 0.6355(6) 0.6254(5) 0.1629(2) 0.065(2) Uani 1 1 d . . .
H17A H 0.6963 0.6418 0.1452 0.097 Uiso 1 1 calc R . .
H17B H 0.5579 0.6340 0.1461 0.097 Uiso 1 1 calc R . .
H17C H 0.6449 0.5587 0.1722 0.097 Uiso 1 1 calc R . .
C18 C 0.4573(7) 0.8757(6) 0.2558(3) 0.082(3) Uani 1 1 d . . .
H18A H 0.3879 0.8611 0.2351 0.123 Uiso 1 1 calc R . .
H18B H 0.4786 0.9430 0.2531 0.123 Uiso 1 1 calc R . .
H18C H 0.4399 0.8637 0.2850 0.123 Uiso 1 1 calc R . .
C19 C 1.2622(6) 0.5908(5) 0.2382(2) 0.0588(18) Uani 1 1 d . . .
H19A H 1.1964 0.6137 0.2522 0.088 Uiso 1 1 calc R . .
H19B H 1.3195 0.6423 0.2374 0.088 Uiso 1 1 calc R . .
H19C H 1.2996 0.5365 0.2543 0.088 Uiso 1 1 calc R . .
C20 C 1.3584(7) 0.4882(6) 0.0921(3) 0.077(2) Uani 1 1 d . . .
H20A H 1.3851 0.5503 0.0827 0.115 Uiso 1 1 calc R . .
H20B H 1.3230 0.4517 0.0670 0.115 Uiso 1 1 calc R . .
H20C H 1.4254 0.4527 0.1069 0.115 Uiso 1 1 calc R . .
C21 C 0.9367(6) 0.4558(5) 0.1259(2) 0.063(2) Uani 1 1 d . . .
H21A H 0.9323 0.3901 0.1364 0.094 Uiso 1 1 calc R . .
H21B H 0.9162 0.4565 0.0946 0.094 Uiso 1 1 calc R . .
H21C H 0.8816 0.4962 0.1389 0.094 Uiso 1 1 calc R . .
C22 C 0.8719(5) 0.8467(4) 0.16944(18) 0.0386(14) Uani 1 1 d . . .
H22 H 0.8090 0.8356 0.1855 0.046 Uiso 1 1 calc R . .
C23 C 0.8876(5) 0.9407(4) 0.14916(19) 0.0370(13) Uani 1 1 d . . .
C24 C 0.9825(5) 0.9532(4) 0.1249(2) 0.0412(14) Uani 1 1 d . . .
C25 C 1.0047(6) 1.0429(4) 0.1064(2) 0.0476(16) Uani 1 1 d . . .
H25 H 1.0681 1.0507 0.0903 0.057 Uiso 1 1 calc R . .
C26 C 0.9294(6) 1.1206(5) 0.1127(2) 0.0548(18) Uani 1 1 d . . .
H26 H 0.9431 1.1809 0.1005 0.066 Uiso 1 1 calc R . .
C27 C 0.8358(6) 1.1108(4) 0.1364(2) 0.0453(15) Uani 1 1 d . . .
C28 C 0.8134(5) 1.0202(4) 0.15424(19) 0.0429(15) Uani 1 1 d . . .
H28 H 0.7485 1.0127 0.1696 0.051 Uiso 1 1 calc R . .
C29 C 0.7570(6) 1.1961(5) 0.1434(2) 0.0563(18) Uani 1 1 d . . .
H29A H 0.6829 1.1733 0.1526 0.068 Uiso 1 1 calc R . .
H29B H 0.7971 1.2382 0.1661 0.068 Uiso 1 1 calc R . .
C30 C 0.6615(6) 1.3285(5) 0.1033(2) 0.0536(17) Uani 1 1 d . . .
C31 C 0.6442(6) 1.3779(5) 0.0599(2) 0.0539(17) Uani 1 1 d . . .
H31A H 0.7100 1.4231 0.0588 0.065 Uiso 1 1 calc R . .
H31B H 0.5712 1.4162 0.0577 0.065 Uiso 1 1 calc R . .
C32 C 0.6365(6) 1.3114(5) 0.0199(2) 0.0522(17) Uani 1 1 d . . .
H32A H 0.7079 1.2711 0.0223 0.063 Uiso 1 1 calc R . .
H32B H 0.6351 1.3513 -0.0062 0.063 Uiso 1 1 calc R . .
C33 C 0.5248(6) 1.2445(5) 0.0145(2) 0.0572(18) Uani 1 1 d . . .
H33A H 0.5241 1.2067 0.0411 0.069 Uiso 1 1 calc R . .
H33B H 0.4533 1.2846 0.0105 0.069 Uiso 1 1 calc R . .
C34 C 0.5223(6) 1.1776(5) -0.0231(2) 0.0524(17) Uani 1 1 d . . .
C35 C 0.5887(5) 1.0914(5) -0.0212(2) 0.0472(16) Uani 1 1 d . . .
C36 C 0.6610(6) 1.0576(5) 0.0180(2) 0.0513(17) Uani 1 1 d . . .
H36 H 0.6645 1.0952 0.0433 0.062 Uiso 1 1 calc R . .
C37 C 0.7233(6) 0.9748(5) 0.0196(2) 0.0565(18) Uani 1 1 d . . .
H37 H 0.7683 0.9560 0.0458 0.068 Uiso 1 1 calc R . .
C38 C 0.7223(6) 0.9143(5) -0.0183(2) 0.0542(17) Uani 1 1 d . . .
C39 C 0.7874(7) 0.8265(6) -0.0187(3) 0.077(2) Uani 1 1 d . . .
H39 H 0.8327 0.8053 0.0071 0.092 Uiso 1 1 calc R . .
C40 C 0.7862(8) 0.7720(7) -0.0554(4) 0.084(3) Uani 1 1 d . . .
H40 H 0.8309 0.7148 -0.0543 0.100 Uiso 1 1 calc R . .
C41 C 0.7229(8) 0.7984(7) -0.0929(4) 0.081(3) Uani 1 1 d . . .
H41 H 0.7228 0.7586 -0.1174 0.097 Uiso 1 1 calc R . .
C42 C 0.6548(7) 0.8861(6) -0.0967(3) 0.066(2) Uani 1 1 d . . .
C43 C 0.5872(8) 0.9180(7) -0.1358(3) 0.079(3) Uani 1 1 d . . .
H43 H 0.5875 0.8812 -0.1612 0.095 Uiso 1 1 calc R . .
C44 C 0.5210(7) 1.0015(7) -0.1376(3) 0.077(2) Uani 1 1 d . . .
H44 H 0.4770 1.0200 -0.1641 0.092 Uiso 1 1 calc R . .
C45 C 0.5176(6) 1.0614(6) -0.0995(2) 0.0572(18) Uani 1 1 d . . .
C46 C 0.4493(6) 1.1449(6) -0.0993(3) 0.067(2) Uani 1 1 d . . .
H46 H 0.3998 1.1630 -0.1248 0.080 Uiso 1 1 calc R . .
C47 C 0.4527(6) 1.2022(6) -0.0625(3) 0.067(2) Uani 1 1 d . . .
H47 H 0.4071 1.2589 -0.0639 0.080 Uiso 1 1 calc R . .
C48 C 0.5886(6) 1.0326(5) -0.0594(2) 0.0516(17) Uani 1 1 d . . .
C49 C 0.6560(6) 0.9441(5) -0.0581(2) 0.0524(17) Uani 1 1 d . . .
C50 C 1.1457(5) 0.8672(5) 0.0942(2) 0.0514(17) Uani 1 1 d . . .
H50 H 1.1961 0.9253 0.0998 0.062 Uiso 1 1 calc R . .
C51 C 1.2179(6) 0.7789(5) 0.1077(3) 0.071(2) Uani 1 1 d . . .
H51A H 1.2507 0.7842 0.1381 0.106 Uiso 1 1 calc R . .
H51B H 1.2819 0.7732 0.0903 0.106 Uiso 1 1 calc R . .
H51C H 1.1678 0.7221 0.1036 0.106 Uiso 1 1 calc R . .
C52 C 1.0906(6) 0.8659(6) 0.0463(2) 0.066(2) Uani 1 1 d . . .
H52A H 1.1530 0.8686 0.0280 0.099 Uiso 1 1 calc R . .
H52B H 1.0386 0.9212 0.0403 0.099 Uiso 1 1 calc R . .
H52C H 1.0452 0.8069 0.0403 0.099 Uiso 1 1 calc R . .

loop_
_atom_site_aniso_label
_atom_site_aniso_U_11
_atom_site_aniso_U_22
_atom_site_aniso_U_33
_atom_site_aniso_U_23
_atom_site_aniso_U_13
_atom_site_aniso_U_12
Ru 0.0325(2) 0.0314(3) 0.0441(3) 0.0029(2) 0.01125(18) -0.0002(2)
Cl1 0.0406(9) 0.0441(9) 0.0683(11) -0.0094(8) -0.0001(7) -0.0017(7)
Cl2 0.0607(10) 0.0526(10) 0.0459(9) -0.0016(8) 0.0074(8) -0.0051(8)
O1 0.043(2) 0.036(2) 0.066(3) 0.012(2) 0.025(2) 0.0008(19)
O2 0.067(3) 0.039(2) 0.058(3) 0.010(2) 0.011(2) 0.017(2)
O3 0.138(5) 0.094(4) 0.069(4) 0.007(3) 0.037(4) 0.068(4)
O4 0.069(3) 0.063(3) 0.023(2) -0.019(2) 0.005(2) -0.009(2)
N1 0.044(3) 0.039(3) 0.051(3) 0.014(2) 0.019(2) 0.005(2)
N2 0.040(3) 0.036(3) 0.065(4) 0.013(3) 0.022(3) 0.003(2)
C1 0.032(3) 0.040(3) 0.043(4) -0.002(3) 0.007(3) 0.000(3)
C2 0.069(5) 0.045(4) 0.088(6) 0.022(4) 0.040(4) 0.010(4)
C3 0.063(5) 0.042(4) 0.089(5) 0.017(4) 0.034(4) 0.006(3)
C4 0.041(3) 0.035(3) 0.061(4) 0.012(3) 0.019(3) 0.013(3)
C5 0.042(4) 0.036(3) 0.050(4) 0.004(3) 0.007(3) 0.001(3)
C6 0.036(3) 0.048(4) 0.064(5) 0.008(3) 0.010(3) 0.004(3)
C7 0.054(4) 0.049(4) 0.058(4) 0.002(3) 0.023(3) 0.013(3)
C8 0.062(5) 0.055(4) 0.047(4) -0.002(3) 0.013(3) 0.000(4)
C9 0.041(4) 0.039(4) 0.053(4) -0.005(3) 0.007(3) 0.005(3)
C10 0.032(3) 0.034(3) 0.052(4) 0.003(3) 0.015(3) 0.000(3)
C11 0.040(3) 0.042(4) 0.046(4) -0.004(3) 0.014(3) -0.003(3)
C12 0.034(3) 0.064(4) 0.060(4) 0.006(4) 0.011(3) -0.006(3)
C13 0.040(4) 0.049(4) 0.069(5) 0.002(4) 0.022(3) 0.003(3)
C14 0.057(4) 0.042(4) 0.049(4) -0.008(3) 0.019(3) -0.003(3)
C15 0.036(3) 0.036(3) 0.048(3) 0.005(3) 0.010(3) -0.006(3)
C16 0.060(5) 0.064(5) 0.062(5) 0.000(4) 0.004(4) -0.009(4)
C17 0.052(4) 0.070(5) 0.071(5) -0.019(4) 0.007(4) -0.013(4)
C18 0.057(5) 0.095(6) 0.099(7) -0.003(5) 0.029(5) 0.028(5)
C19 0.055(4) 0.061(5) 0.058(5) 0.003(4) 0.002(3) 0.011(4)
C20 0.064(5) 0.093(6) 0.079(6) -0.008(5) 0.032(4) 0.016(5)
C21 0.049(4) 0.057(5) 0.079(5) -0.003(4) -0.001(4) -0.007(4)
C22 0.034(3) 0.040(3) 0.043(4) 0.008(3) 0.011(3) 0.003(3)
C23 0.035(3) 0.034(3) 0.042(3) 0.004(3) 0.008(3) 0.001(3)
C24 0.043(4) 0.033(3) 0.049(4) 0.003(3) 0.010(3) 0.004(3)
C25 0.047(4) 0.037(3) 0.062(4) 0.005(3) 0.018(3) 0.002(3)
C26 0.057(4) 0.030(3) 0.078(5) 0.016(3) 0.008(4) -0.002(3)
C27 0.046(4) 0.039(4) 0.051(4) -0.003(3) 0.006(3) 0.007(3)
C28 0.045(4) 0.039(3) 0.045(4) -0.003(3) 0.007(3) -0.002(3)
C29 0.071(5) 0.046(4) 0.052(4) -0.003(3) 0.009(3) 0.013(4)
C30 0.056(4) 0.032(3) 0.070(5) 0.006(3) -0.001(4) 0.010(3)
C31 0.059(4) 0.041(4) 0.062(5) 0.004(3) 0.008(3) 0.004(3)
C32 0.050(4) 0.050(4) 0.059(4) 0.009(3) 0.015(3) -0.002(3)
C33 0.043(4) 0.067(5) 0.063(4) 0.006(4) 0.012(3) -0.002(4)
C34 0.038(4) 0.062(5) 0.056(4) -0.003(4) 0.003(3) -0.013(3)
C35 0.036(3) 0.062(4) 0.044(4) 0.005(3) 0.004(3) -0.016(3)
C36 0.048(4) 0.059(4) 0.048(4) 0.001(3) 0.008(3) -0.009(3)
C37 0.052(4) 0.062(5) 0.053(4) 0.015(4) -0.001(3) -0.013(4)
C38 0.045(4) 0.053(4) 0.067(5) 0.004(4) 0.016(3) -0.007(3)
C39 0.062(5) 0.059(5) 0.111(7) 0.010(5) 0.017(5) 0.002(4)
C40 0.075(6) 0.066(6) 0.111(8) -0.013(6) 0.019(6) 0.002(5)
C41 0.081(6) 0.060(6) 0.112(8) -0.031(5) 0.044(6) -0.012(5)
C42 0.066(5) 0.078(6) 0.057(5) -0.019(4) 0.020(4) -0.032(4)
C43 0.081(6) 0.088(7) 0.073(6) -0.024(5) 0.024(5) -0.029(5)
C44 0.071(6) 0.113(8) 0.045(5) -0.007(5) 0.003(4) -0.032(5)
C45 0.049(4) 0.074(5) 0.048(4) 0.007(4) 0.003(3) -0.018(4)
C46 0.047(4) 0.084(6) 0.063(5) 0.017(4) -0.013(4) -0.009(4)
C47 0.050(4) 0.072(5) 0.081(6) 0.006(5) 0.013(4) -0.007(4)
C48 0.038(4) 0.062(4) 0.055(4) 0.005(4) 0.008(3) -0.020(3)
C49 0.043(4) 0.053(4) 0.064(5) -0.004(4) 0.018(3) -0.018(3)
C50 0.037(3) 0.044(4) 0.079(5) 0.007(3) 0.029(3) -0.001(3)
C51 0.059(5) 0.060(5) 0.103(7) 0.020(4) 0.043(4) 0.019(4)
C52 0.066(5) 0.078(5) 0.059(5) 0.014(4) 0.026(4) 0.001(4)

loop_
_atom_type_symbol
_atom_type_description
_atom_type_scat_dispersion_real
_atom_type_scat_dispersion_imag
_atom_type_scat_source
C C 0.0033 0.0016 'International Tables Vol C Tables 4.2.6.8 and 6.1.1.4'
N N 0.0061 0.0033 'International Tables Vol C Tables 4.2.6.8 and 6.1.1.4'
O O 0.0106 0.0060 'International Tables Vol C Tables 4.2.6.8 and 6.1.1.4'
Cl Cl 0.1484 0.1585 'International Tables Vol C Tables 4.2.6.8 and 6.1.1.4'
Ru Ru -1.2594 0.8363 'International Tables Vol C Tables 4.2.6.8 and 6.1.1.4'
H H 0.0000 0.0000 'International Tables Vol C Tables 4.2.6.8 and 6.1.1.4'

loop_
_geom_angle_atom_site_label_1
_geom_angle_atom_site_label_2
_geom_angle_atom_site_label_3
_geom_angle
_geom_angle_site_symmetry_1
_geom_angle_site_symmetry_3
_geom_angle_publ_flag
C22 Ru C1 102.7(2) . . ?
C22 Ru O1 80.1(2) . . ?
C1 Ru O1 175.87(19) . . ?
C22 Ru Cl1 98.34(19) . . ?
C1 Ru Cl1 91.06(17) . . ?
O1 Ru Cl1 85.52(12) . . ?
C22 Ru Cl2 98.07(19) . . ?
C1 Ru Cl2 95.94(17) . . ?
O1 Ru Cl2 86.57(12) . . ?
Cl1 Ru Cl2 160.27(6) . . ?
C24 O1 C50 120.2(4) . . ?
C24 O1 Ru 110.4(3) . . ?
C50 O1 Ru 129.3(3) . . ?
C30 O2 C29 116.8(5) . . ?
C1 N1 C4 123.4(5) . . ?
C1 N1 C3 113.5(5) . . ?
C4 N1 C3 122.1(5) . . ?
C1 N2 C10 128.3(5) . . ?
C1 N2 C2 113.4(5) . . ?
C10 N2 C2 118.2(5) . . ?
N2 C1 N1 106.3(5) . . ?
N2 C1 Ru 135.3(4) . . ?
N1 C1 Ru 118.1(4) . . ?
N2 C2 C3 102.9(5) . . ?
N1 C3 C2 103.9(5) . . ?
C9 C4 C5 120.7(5) . . ?
C9 C4 N1 118.2(6) . . ?
C5 C4 N1 120.9(6) . . ?
C6 C5 C4 116.9(6) . . ?
C6 C5 C19 119.6(6) . . ?
C4 C5 C19 123.4(6) . . ?
C7 C6 C5 123.9(6) . . ?
C6 C7 C8 117.2(6) . . ?
C6 C7 C20 121.4(7) . . ?
C8 C7 C20 121.4(7) . . ?
C9 C8 C7 122.8(6) . . ?
C8 C9 C4 117.9(6) . . ?
C8 C9 C21 120.8(6) . . ?
C4 C9 C21 121.2(6) . . ?
C11 C10 C15 123.5(5) . . ?
C11 C10 N2 118.3(5) . . ?
C15 C10 N2 118.1(5) . . ?
C10 C11 C12 117.3(6) . . ?
C10 C11 C17 122.2(6) . . ?
C12 C11 C17 120.5(6) . . ?
C13 C12 C11 121.4(6) . . ?
C12 C13 C14 118.3(6) . . ?
C12 C13 C18 121.8(7) . . ?
C14 C13 C18 119.9(7) . . ?
C15 C14 C13 122.1(6) . . ?
C14 C15 C10 117.4(6) . . ?
C14 C15 C16 120.6(6) . . ?
C10 C15 C16 122.0(6) . . ?
C23 C22 Ru 117.4(4) . . ?
C24 C23 C28 118.6(5) . . ?
C24 C23 C22 119.1(5) . . ?
C28 C23 C22 122.3(5) . . ?
O1 C24 C23 113.0(5) . . ?
O1 C24 C25 125.6(5) . . ?
C23 C24 C25 121.4(5) . . ?
C26 C25 C24 118.2(6) . . ?
C27 C26 C25 121.9(6) . . ?
C26 C27 C28 119.5(6) . . ?
C26 C27 C29 120.9(6) . . ?
C28 C27 C29 119.6(6) . . ?
C27 C28 C23 120.5(6) . . ?
O2 C29 C27 108.8(5) . . ?
O3 C30 O2 122.6(7) . . ?
O3 C30 C31 125.8(6) . . ?
O2 C30 C31 111.5(6) . . ?
C30 C31 C32 116.1(6) . . ?
C31 C32 C33 113.3(5) . . ?
C34 C33 C32 112.4(5) . . ?
C35 C34 C47 118.4(7) . . ?
C35 C34 C33 122.8(6) . . ?
C47 C34 C33 118.8(7) . . ?
C34 C35 C48 120.3(6) . . ?
C34 C35 C36 123.1(6) . . ?
C48 C35 C36 116.5(6) . . ?
C37 C36 C35 122.8(7) . . ?
C36 C37 C38 121.2(7) . . ?
C39 C38 C49 117.1(7) . . ?
C39 C38 C37 123.7(8) . . ?
C49 C38 C37 119.1(6) . . ?
C40 C39 C38 122.1(9) . . ?
C41 C40 C39 121.4(9) . . ?
C40 C41 C42 121.6(8) . . ?
C43 C42 C49 118.9(8) . . ?
C43 C42 C41 123.8(8) . . ?
C49 C42 C41 117.3(8) . . ?
C44 C43 C42 121.7(8) . . ?
C43 C44 C45 121.6(8) . . ?
C46 C45 C48 118.2(7) . . ?
C46 C45 C44 123.7(8) . . ?
C48 C45 C44 118.1(8) . . ?
C45 C46 C47 121.6(7) . . ?
C46 C47 C34 122.0(8) . . ?
C45 C48 C49 119.3(7) . . ?
C45 C48 C35 119.5(7) . . ?
C49 C48 C35 121.1(6) . . ?
C38 C49 C42 120.5(7) . . ?
C38 C49 C48 119.2(6) . . ?
C42 C49 C48 120.3(7) . . ?
O1 C50 C51 106.0(5) . . ?
O1 C50 C52 109.4(5) . . ?
C51 C50 C52 113.4(6) . . ?

loop_
_geom_bond_atom_site_label_1
_geom_bond_atom_site_label_2
_geom_bond_distance
_geom_bond_site_symmetry_2
_geom_bond_publ_flag
Ru C22 1.834(5) . ?
Ru C1 1.979(6) . ?
Ru O1 2.236(4) . ?
Ru Cl1 2.3399(17) . ?
Ru Cl2 2.3492(17) . ?
O1 C24 1.371(7) . ?
O1 C50 1.486(6) . ?
O2 C30 1.344(7) . ?
O2 C29 1.438(7) . ?
O3 C30 1.184(8) . ?
N1 C1 1.371(7) . ?
N1 C4 1.432(7) . ?
N1 C3 1.444(7) . ?
N2 C1 1.338(7) . ?
N2 C10 1.445(7) . ?
N2 C2 1.479(8) . ?
C2 C3 1.491(9) . ?
C4 C9 1.399(9) . ?
C4 C5 1.411(8) . ?
C5 C6 1.384(8) . ?
C5 C19 1.484(9) . ?
C6 C7 1.357(9) . ?
C7 C8 1.393(9) . ?
C7 C20 1.510(9) . ?
C8 C9 1.375(8) . ?
C9 C21 1.492(8) . ?
C10 C11 1.379(8) . ?
C10 C15 1.393(8) . ?
C11 C12 1.402(8) . ?
C11 C17 1.499(8) . ?
C12 C13 1.399(9) . ?
C13 C14 1.393(9) . ?
C13 C18 1.507(9) . ?
C14 C15 1.382(8) . ?
C15 C16 1.487(9) . ?
C22 C23 1.453(8) . ?
C23 C24 1.396(8) . ?
C23 C28 1.396(8) . ?
C24 C25 1.393(8) . ?
C25 C26 1.392(8) . ?
C26 C27 1.368(8) . ?
C27 C28 1.395(8) . ?
C27 C29 1.502(8) . ?
C30 C31 1.487(9) . ?
C31 C32 1.525(9) . ?
C32 C33 1.548(9) . ?
C33 C34 1.473(9) . ?
C34 C35 1.397(9) . ?
C34 C47 1.393(10) . ?
C35 C48 1.425(9) . ?
C35 C36 1.437(9) . ?
C36 C37 1.332(9) . ?
C37 C38 1.431(10) . ?
C38 C39 1.411(10) . ?
C38 C49 1.405(10) . ?
C39 C40 1.353(12) . ?
C40 C41 1.322(12) . ?
C41 C42 1.423(12) . ?
C42 C43 1.404(12) . ?
C42 C49 1.428(9) . ?
C43 C44 1.363(12) . ?
C44 C45 1.436(11) . ?
C45 C46 1.380(11) . ?
C45 C48 1.433(9) . ?
C46 C47 1.376(10) . ?
C48 C49 1.429(10) . ?
C50 C51 1.487(9) . ?
C50 C52 1.521(10) . ?
